data_1562202
loop_
_publ_author_name
'Nie, Lina'
'Xiong, Wei-Wei'
'Li, Peizhou'
'Han, Jianyu'
'Zhang, Guodong'
'Yin, Shengming'
'Zhao, Yanli'
'Xu, Rong'
'Zhang, Qichun'

_publ_section_title
;
 Surfactant-thermal method to prepare two novel two-dimensional Mn--Sb--S
 compounds for photocatalytic applications
;
_journal_name_full 'Journal of Solid State Chemistry'
_journal_page_first 118
_journal_page_last 123
_journal_paper_doi 10.1016/j.jssc.2014.08.018
_journal_volume 220
_journal_year 2014
_chemical_formula_sum 'H8 Mn N4 S4 Sb2'
_chemical_formula_weight 490.78
_chemical_name_common '[MnSb2S4(N2H4)2]'
_space_group_IT_number 15
_space_group_name_Hall '-C 2yc'
_space_group_name_H-M_alt 'C 1 2/c 1'
_symmetry_cell_setting monoclinic
_symmetry_space_group_name_H-M 'C 1 2/c 1'
_atom_sites_solution_hydrogens geom
_atom_sites_solution_primary direct
_atom_sites_solution_secondary difmap
_audit_creation_method SHELXL-97
_cell_angle_alpha 90.00
_cell_angle_beta 92.972(5)
_cell_angle_gamma 90.00
_cell_formula_units_Z 4
_cell_length_a 19.5086(12)
_cell_length_b 4.3906(3)
_cell_length_c 11.8646(6)
_cell_measurement_temperature 293(2)
_cell_volume 1014.89(11)
_computing_structure_refinement 'SHELXL-97 (Sheldrick, 1997)'
_computing_structure_solution 'SHELXS-97 (Sheldrick, 1990)'
_diffrn_ambient_temperature 293(2)
_diffrn_measured_fraction_theta_full 0.999
_diffrn_measured_fraction_theta_max 0.999
_diffrn_radiation_monochromator graphite
_diffrn_radiation_source 'fine-focus sealed tube'
_diffrn_radiation_type MoK\a
_diffrn_radiation_wavelength 0.71073
_diffrn_reflns_av_R_equivalents 0.0313
_diffrn_reflns_av_sigmaI/netI 0.0495
_diffrn_reflns_limit_h_max 22
_diffrn_reflns_limit_h_min -14
_diffrn_reflns_limit_k_max 5
_diffrn_reflns_limit_k_min -5
_diffrn_reflns_limit_l_max 13
_diffrn_reflns_limit_l_min -14
_diffrn_reflns_number 1751
_diffrn_reflns_theta_full 24.99
_diffrn_reflns_theta_max 24.99
_diffrn_reflns_theta_min 3.44
_exptl_absorpt_coefficient_mu 7.278
_exptl_crystal_colour red
_exptl_crystal_density_diffrn 3.159
_exptl_crystal_density_method 'not measured'
_exptl_crystal_description plate
_exptl_crystal_F_000 876
_refine_diff_density_max 0.761
_refine_diff_density_min -0.717
_refine_diff_density_rms 0.179
_refine_ls_extinction_method none
_refine_ls_goodness_of_fit_ref 0.924
_refine_ls_hydrogen_treatment mixed
_refine_ls_matrix_type full
_refine_ls_number_parameters 68
_refine_ls_number_reflns 885
_refine_ls_number_restraints 0
_refine_ls_restrained_S_all 0.924
_refine_ls_R_factor_all 0.0384
_refine_ls_R_factor_gt 0.0277
_refine_ls_shift/su_max 0.000
_refine_ls_shift/su_mean 0.000
_refine_ls_structure_factor_coef Fsqd
_refine_ls_weighting_details 'calc w=1/[\s^2^(Fo^2^)+(0.0252P)^2^+0.0000P] where P=(Fo^2^+2Fc^2^)/3'
_refine_ls_weighting_scheme calc
_refine_ls_wR_factor_gt 0.0521
_refine_ls_wR_factor_ref 0.0579
_reflns_number_gt 743
_reflns_number_total 885
_reflns_threshold_expression >2sigma(I)
_cod_data_source_file JSSC-2014-220-118.cif
_cod_data_source_block b
_cod_database_code 1562202

loop_
_symmetry_equiv_pos_as_xyz
'x, y, z'
'-x, y, -z+1/2'
'x+1/2, y+1/2, z'
'-x+1/2, y+1/2, -z+1/2'
'-x, -y, -z'
'x, -y, z-1/2'
'-x+1/2, -y+1/2, -z'
'x+1/2, -y+1/2, z-1/2'

loop_
_atom_site_label
_atom_site_type_symbol
_atom_site_fract_x
_atom_site_fract_y
_atom_site_fract_z
_atom_site_U_iso_or_equiv
_atom_site_adp_type
_atom_site_occupancy
_atom_site_symmetry_multiplicity
_atom_site_calc_flag
_atom_site_refinement_flags
_atom_site_disorder_assembly
_atom_site_disorder_group
Sb1 Sb -0.19738(2) -0.12861(9) -0.14176(3) 0.01627(16) Uani 1 1 d . . .
Mn1 Mn 0.0000 0.0000 0.0000 0.0167(3) Uani 1 2 d S . .
S1 S -0.20648(8) -0.2484(4) -0.34391(13) 0.0179(4) Uani 1 1 d . . .
S2 S -0.09543(8) 0.1713(4) -0.15620(13) 0.0193(4) Uani 1 1 d . . .
N1 N -0.0361(3) 0.3627(12) 0.1188(4) 0.0148(12) Uani 1 1 d . . .
N2 N 0.0687(3) 0.3644(12) -0.0723(4) 0.0155(11) Uani 1 1 d . . .
H2A H 0.106(4) 0.448(14) -0.017(6) 0.033(19) Uiso 1 1 d . . .
H2B H 0.095(4) 0.291(16) -0.125(6) 0.04(2) Uiso 1 1 d . . .
H1A H -0.002(3) 0.420(14) 0.155(5) 0.019(19) Uiso 1 1 d . . .
H1B H -0.065(4) 0.287(16) 0.173(6) 0.04(2) Uiso 1 1 d . . .

loop_
_atom_site_aniso_label
_atom_site_aniso_U_11
_atom_site_aniso_U_22
_atom_site_aniso_U_33
_atom_site_aniso_U_23
_atom_site_aniso_U_13
_atom_site_aniso_U_12
Sb1 0.0131(3) 0.0175(2) 0.0179(3) 0.00329(18) -0.00178(17) -0.00238(18)
Mn1 0.0179(8) 0.0134(7) 0.0192(7) 0.0010(6) 0.0050(6) -0.0009(6)
S1 0.0138(9) 0.0196(8) 0.0204(9) -0.0003(7) 0.0016(7) -0.0003(7)
S2 0.0142(9) 0.0243(9) 0.0190(8) 0.0039(7) -0.0031(7) -0.0058(7)
N1 0.013(3) 0.017(3) 0.014(3) 0.002(2) -0.002(3) 0.000(2)
N2 0.012(3) 0.019(3) 0.016(3) 0.000(2) 0.007(2) -0.002(2)

loop_
_atom_type_symbol
_atom_type_description
_atom_type_scat_dispersion_real
_atom_type_scat_dispersion_imag
_atom_type_scat_source
H H 0.0000 0.0000 'International Tables Vol C Tables 4.2.6.8 and 6.1.1.4'
Mn Mn 0.3368 0.7283 'International Tables Vol C Tables 4.2.6.8 and 6.1.1.4'
N N 0.0061 0.0033 'International Tables Vol C Tables 4.2.6.8 and 6.1.1.4'
S S 0.1246 0.1234 'International Tables Vol C Tables 4.2.6.8 and 6.1.1.4'
Sb Sb -0.5866 1.5461 'International Tables Vol C Tables 4.2.6.8 and 6.1.1.4'

loop_
_geom_angle_atom_site_label_1
_geom_angle_atom_site_label_2
_geom_angle_atom_site_label_3
_geom_angle
_geom_angle_site_symmetry_1
_geom_angle_site_symmetry_3
S2 Sb1 S1 93.79(6) . .
S2 Sb1 S1 104.44(6) . 4_454
S1 Sb1 S1 93.46(5) . 4_454
N1 Mn1 N1 180.0(4) . 5
N1 Mn1 N2 93.0(2) . 5
N1 Mn1 N2 87.0(2) 5 5
N1 Mn1 N2 87.0(2) . .
N1 Mn1 N2 93.0(2) 5 .
N2 Mn1 N2 180.0(2) 5 .
N1 Mn1 S2 90.34(13) . .
N1 Mn1 S2 89.66(13) 5 .
N2 Mn1 S2 93.24(14) 5 .
N2 Mn1 S2 86.76(14) . .
N1 Mn1 S2 89.66(13) . 5
N1 Mn1 S2 90.34(13) 5 5
N2 Mn1 S2 86.76(14) 5 5
N2 Mn1 S2 93.24(14) . 5
S2 Mn1 S2 180.00(10) . 5
Sb1 S1 Sb1 102.99(6) . 4_444
Sb1 S2 Mn1 110.31(6) . .
N2 N1 Mn1 119.2(4) 5_565 .
N2 N1 H1A 106(4) 5_565 .
Mn1 N1 H1A 106(5) . .
N2 N1 H1B 107(5) 5_565 .
Mn1 N1 H1B 113(4) . .
H1A N1 H1B 105(6) . .
N1 N2 Mn1 117.8(4) 5_565 .
N1 N2 H2A 104(3) 5_565 .
Mn1 N2 H2A 115(4) . .
N1 N2 H2B 107(5) 5_565 .
Mn1 N2 H2B 112(5) . .
H2A N2 H2B 100(6) . .

loop_
_geom_bond_atom_site_label_1
_geom_bond_atom_site_label_2
_geom_bond_distance
_geom_bond_site_symmetry_2
Sb1 S2 2.3989(16) .
Sb1 S1 2.4528(16) .
Sb1 S1 2.5101(16) 4_454
Mn1 N1 2.263(5) .
Mn1 N1 2.263(5) 5
Mn1 N2 2.283(5) 5
Mn1 N2 2.283(5) .
Mn1 S2 2.6662(15) .
Mn1 S2 2.6662(15) 5
S1 Sb1 2.5101(16) 4_444
N1 N2 1.452(7) 5_565
N1 H1A 0.81(6) .
N1 H1B 0.94(8) .
N2 N1 1.452(7) 5_565
N2 H2A 1.03(7) .
N2 H2B 0.88(7) .

loop_
_geom_torsion_atom_site_label_1
_geom_torsion_atom_site_label_2
_geom_torsion_atom_site_label_3
_geom_torsion_atom_site_label_4
_geom_torsion
_geom_torsion_site_symmetry_1
_geom_torsion_site_symmetry_2
_geom_torsion_site_symmetry_3
_geom_torsion_site_symmetry_4
S2 Sb1 S1 Sb1 172.87(6) . . . 4_444
S1 Sb1 S1 Sb1 -82.39(8) 4_454 . . 4_444
S1 Sb1 S2 Mn1 -130.59(6) . . . .
S1 Sb1 S2 Mn1 134.85(6) 4_454 . . .
N1 Mn1 S2 Sb1 -93.30(16) . . . .
N1 Mn1 S2 Sb1 86.70(16) 5 . . .
N2 Mn1 S2 Sb1 -0.32(15) 5 . . .
N2 Mn1 S2 Sb1 179.68(15) . . . .
S2 Mn1 S2 Sb1 150.98(12) 5 . . .
N1 Mn1 N1 N2 129(33) 5 . . 5_565
N2 Mn1 N1 N2 -120.4(5) 5 . . 5_565
N2 Mn1 N1 N2 59.6(5) . . . 5_565
S2 Mn1 N1 N2 -27.2(4) . . . 5_565
S2 Mn1 N1 N2 152.8(4) 5 . . 5_565
N1 Mn1 N2 N1 -58.3(5) . . . 5_565
N1 Mn1 N2 N1 121.7(5) 5 . . 5_565
N2 Mn1 N2 N1 -167(43) 5 . . 5_565
S2 Mn1 N2 N1 32.2(4) . . . 5_565
S2 Mn1 N2 N1 -147.8(4) 5 . . 5_565
